data_7115466
loop_
_publ_author_name
'Amit Kumar'
'Abhimanyu Yadav'
'Ajay Verma'
'Sadhan Jana'
'Moh. Sattar'
'Shailesh Kumar'
'Ch. Durga Prasad'
'Sangit Kumar'

_publ_section_title
;
 Chemoselective arylation of phenols with bromo-nitroarenes: synthesis of
 nitro-biaryl-ols and their conversion into benzofurans and carbazoles
;
_journal_name_full Chem.Commun.
_journal_page_first 9481
_journal_paper_doi 10.1039/C4cc03090G
_journal_volume 50
_journal_year 2014
_chemical_formula_sum 'C13 H11 N O3'
_chemical_formula_weight 229.23
_chemical_name_systematic
; 
 ? 
;
_space_group_IT_number 29
_symmetry_cell_setting orthorhombic
_symmetry_space_group_name_Hall 'P 2c -2ac'
_symmetry_space_group_name_H-M 'P c a 21'
_atom_sites_solution_hydrogens geom
_atom_sites_solution_primary direct
_atom_sites_solution_secondary difmap
_audit_creation_method SHELXL-97
_cell_angle_alpha 90.00
_cell_angle_beta 90.00
_cell_angle_gamma 90.00
_cell_formula_units_Z 4
_cell_length_a 14.4397(11)
_cell_length_b 10.6268(9)
_cell_length_c 7.2172(5)
_cell_measurement_temperature 296(2)
_cell_volume 1107.46(15)
_computing_structure_refinement 'SHELXL-97 (Sheldrick, 2008)'
_computing_structure_solution 'SHELXS-97 (Sheldrick, 2008)'
_diffrn_ambient_temperature 296(2)
_diffrn_measured_fraction_theta_full 0.983
_diffrn_measured_fraction_theta_max 0.983
_diffrn_radiation_monochromator graphite
_diffrn_radiation_source 'fine-focus sealed tube'
_diffrn_radiation_type MoK\a
_diffrn_radiation_wavelength 0.71073
_diffrn_reflns_av_R_equivalents 0.0000
_diffrn_reflns_av_sigmaI/netI 0.0272
_diffrn_reflns_limit_h_max 18
_diffrn_reflns_limit_h_min 0
_diffrn_reflns_limit_k_max 0
_diffrn_reflns_limit_k_min -13
_diffrn_reflns_limit_l_max 9
_diffrn_reflns_limit_l_min -9
_diffrn_reflns_number 2244
_diffrn_reflns_theta_full 26.83
_diffrn_reflns_theta_max 26.83
_diffrn_reflns_theta_min 1.92
_exptl_absorpt_coefficient_mu 0.099
_exptl_crystal_density_diffrn 1.375
_exptl_crystal_density_method 'not measured'
_exptl_crystal_F_000 480
_refine_diff_density_max 0.197
_refine_diff_density_min -0.193
_refine_diff_density_rms 0.044
_refine_ls_abs_structure_details 'Flack H D (1983), Acta Cryst. A39, 876-881'
_refine_ls_abs_structure_Flack 0.5(18)
_refine_ls_extinction_coef 0.0126(17)
_refine_ls_extinction_expression Fc^*^=kFc[1+0.001xFc^2^\l^3^/sin(2\q)]^-1/4^
_refine_ls_extinction_method SHELXL
_refine_ls_goodness_of_fit_ref 1.150
_refine_ls_hydrogen_treatment mixed
_refine_ls_matrix_type full
_refine_ls_number_parameters 159
_refine_ls_number_reflns 2244
_refine_ls_number_restraints 1
_refine_ls_restrained_S_all 1.150
_refine_ls_R_factor_all 0.0554
_refine_ls_R_factor_gt 0.0414
_refine_ls_shift/su_max 0.000
_refine_ls_shift/su_mean 0.000
_refine_ls_structure_factor_coef Fsqd
_refine_ls_weighting_details 'calc w=1/[\s^2^(Fo^2^)+(0.0351P)^2^+0.5041P] where P=(Fo^2^+2Fc^2^)/3'
_refine_ls_weighting_scheme calc
_refine_ls_wR_factor_gt 0.0904
_refine_ls_wR_factor_ref 0.1087
_reflns_number_gt 1867
_reflns_number_total 2244
_reflns_threshold_expression >2sigma(I)
_cod_data_source_file c4cc03090g3.cif
_cod_data_source_block 3-methyl-2'-nitro-[1,1'-biphenyl]-4-ol
_cod_database_code 7115466

loop_
_symmetry_equiv_pos_as_xyz
'x, y, z'
'-x, -y, z+1/2'
'-x+1/2, y, z+1/2'
'x+1/2, -y, z'

loop_
_atom_site_label
_atom_site_type_symbol
_atom_site_fract_x
_atom_site_fract_y
_atom_site_fract_z
_atom_site_U_iso_or_equiv
_atom_site_adp_type
_atom_site_occupancy
_atom_site_symmetry_multiplicity
_atom_site_calc_flag
_atom_site_refinement_flags
O1 O 0.05101(13) 1.24127(16) 0.8821(3) 0.0421(5) Uani 1 1 d .
H1 H 0.032(2) 1.254(3) 0.778(6) 0.063 Uiso 1 1 d .
O2 O -0.00855(12) 0.69790(18) 1.0075(3) 0.0447(5) Uani 1 1 d .
O3 O -0.00244(13) 0.56489(19) 0.7819(4) 0.0528(6) Uani 1 1 d .
N1 N 0.03513(13) 0.63173(19) 0.8986(4) 0.0356(5) Uani 1 1 d .
C1 C 0.08197(15) 1.1190(2) 0.8884(4) 0.0293(5) Uani 1 1 d .
C2 C 0.14585(15) 1.0887(2) 1.0258(3) 0.0277(5) Uani 1 1 d .
C3 C 0.17699(15) 0.9651(2) 1.0329(3) 0.0278(5) Uani 1 1 d .
H8 H 0.2204 0.9433 1.1226 0.033 Uiso 1 1 calc R
C4 C 0.14580(14) 0.8723(2) 0.9108(4) 0.0263(5) Uani 1 1 d .
C7 C 0.18607(15) 0.7437(2) 0.9179(3) 0.0269(5) Uani 1 1 d .
C12 C 0.28227(15) 0.7306(2) 0.9288(4) 0.0316(5) Uani 1 1 d .
H7 H 0.3187 0.8026 0.9362 0.038 Uiso 1 1 calc R
C11 C 0.32507(17) 0.6142(2) 0.9291(4) 0.0366(6) Uani 1 1 d .
H6 H 0.3892 0.6090 0.9392 0.044 Uiso 1 1 calc R
C10 C 0.27299(18) 0.5060(2) 0.9144(4) 0.0409(6) Uani 1 1 d .
H5 H 0.3019 0.4278 0.9125 0.049 Uiso 1 1 calc R
C9 C 0.17778(17) 0.5140(2) 0.9025(4) 0.0369(6) Uani 1 1 d .
H4 H 0.1419 0.4416 0.8925 0.044 Uiso 1 1 calc R
C8 C 0.13666(15) 0.6317(2) 0.9057(4) 0.0291(5) Uani 1 1 d .
C5 C 0.08176(15) 0.9067(2) 0.7756(4) 0.0293(5) Uani 1 1 d .
H3 H 0.0598 0.8465 0.6930 0.035 Uiso 1 1 calc R
C6 C 0.05055(16) 1.0290(2) 0.7629(4) 0.0305(5) Uani 1 1 d .
H2 H 0.0086 1.0514 0.6709 0.037 Uiso 1 1 calc R
C13 C 0.1793(2) 1.1851(3) 1.1612(4) 0.0419(7) Uani 1 1 d .
H11 H 0.2151 1.2476 1.0973 0.063 Uiso 1 1 calc R
H9 H 0.2171 1.1452 1.2535 0.063 Uiso 1 1 calc R
H10 H 0.1271 1.2245 1.2199 0.063 Uiso 1 1 calc R

loop_
_atom_site_aniso_label
_atom_site_aniso_U_11
_atom_site_aniso_U_22
_atom_site_aniso_U_33
_atom_site_aniso_U_23
_atom_site_aniso_U_13
_atom_site_aniso_U_12
O1 0.0539(12) 0.0268(9) 0.0454(12) 0.0002(9) -0.0112(10) 0.0067(8)
O2 0.0396(10) 0.0444(12) 0.0502(11) -0.0013(10) 0.0133(9) 0.0047(9)
O3 0.0434(11) 0.0492(13) 0.0659(13) -0.0133(12) -0.0033(11) -0.0143(9)
N1 0.0349(11) 0.0303(10) 0.0416(12) 0.0035(10) 0.0047(12) -0.0043(9)
C1 0.0282(12) 0.0233(11) 0.0364(13) 0.0009(11) 0.0004(11) 0.0005(9)
C2 0.0256(12) 0.0293(13) 0.0280(12) 0.0004(10) -0.0004(10) -0.0028(9)
C3 0.0261(12) 0.0288(12) 0.0284(12) 0.0008(10) -0.0016(10) 0.0014(9)
C4 0.0249(11) 0.0281(11) 0.0259(11) 0.0022(11) 0.0030(11) 0.0011(9)
C7 0.0310(12) 0.0272(11) 0.0226(11) -0.0003(10) 0.0000(10) 0.0011(9)
C12 0.0301(12) 0.0334(12) 0.0313(12) -0.0011(11) 0.0000(11) 0.0001(9)
C11 0.0322(12) 0.0410(14) 0.0367(14) -0.0025(12) -0.0017(12) 0.0095(11)
C10 0.0508(15) 0.0303(12) 0.0415(14) -0.0023(13) -0.0007(13) 0.0102(11)
C9 0.0435(13) 0.0275(12) 0.0396(14) -0.0035(12) 0.0001(13) 0.0007(10)
C8 0.0322(11) 0.0290(11) 0.0260(10) 0.0003(11) 0.0024(11) 0.0022(10)
C5 0.0297(12) 0.0294(12) 0.0288(12) -0.0014(11) -0.0026(11) -0.0005(9)
C6 0.0293(12) 0.0313(13) 0.0308(12) 0.0012(11) -0.0046(11) 0.0003(10)
C13 0.0513(17) 0.0325(15) 0.0418(15) -0.0055(12) -0.0124(13) -0.0008(12)

loop_
_atom_type_symbol
_atom_type_description
_atom_type_scat_dispersion_real
_atom_type_scat_dispersion_imag
_atom_type_scat_source
C C 0.0033 0.0016 'International Tables Vol C Tables 4.2.6.8 and 6.1.1.4'
H H 0.0000 0.0000 'International Tables Vol C Tables 4.2.6.8 and 6.1.1.4'
N N 0.0061 0.0033 'International Tables Vol C Tables 4.2.6.8 and 6.1.1.4'
O O 0.0106 0.0060 'International Tables Vol C Tables 4.2.6.8 and 6.1.1.4'

loop_
_geom_angle_atom_site_label_1
_geom_angle_atom_site_label_2
_geom_angle_atom_site_label_3
_geom_angle
C1 O1 H1 107(2)
O3 N1 O2 122.9(2)
O3 N1 C8 117.7(2)
O2 N1 C8 119.4(2)
O1 C1 C2 117.2(2)
O1 C1 C6 121.4(2)
C2 C1 C6 121.3(2)
C3 C2 C1 117.4(2)
C3 C2 C13 121.3(2)
C1 C2 C13 121.4(2)
C2 C3 C4 122.7(2)
C2 C3 H8 118.7
C4 C3 H8 118.7
C5 C4 C3 118.1(2)
C5 C4 C7 121.7(2)
C3 C4 C7 120.1(2)
C8 C7 C12 115.3(2)
C8 C7 C4 125.74(19)
C12 C7 C4 118.85(19)
C11 C12 C7 122.2(2)
C11 C12 H7 118.9
C7 C12 H7 118.9
C10 C11 C12 120.2(2)
C10 C11 H6 119.9
C12 C11 H6 119.9
C11 C10 C9 119.8(2)
C11 C10 H5 120.1
C9 C10 H5 120.1
C10 C9 C8 118.8(2)
C10 C9 H4 120.6
C8 C9 H4 120.6
C9 C8 C7 123.7(2)
C9 C8 N1 115.3(2)
C7 C8 N1 121.00(19)
C6 C5 C4 120.7(2)
C6 C5 H3 119.7
C4 C5 H3 119.7
C5 C6 C1 119.9(2)
C5 C6 H2 120.1
C1 C6 H2 120.1
C2 C13 H11 109.5
C2 C13 H9 109.5
H11 C13 H9 109.5
C2 C13 H10 109.5
H11 C13 H10 109.5
H9 C13 H10 109.5

loop_
_geom_bond_atom_site_label_1
_geom_bond_atom_site_label_2
_geom_bond_distance
O1 C1 1.375(3)
O1 H1 0.81(4)
O2 N1 1.229(3)
O3 N1 1.228(3)
N1 C8 1.467(3)
C1 C2 1.392(3)
C1 C6 1.393(4)
C2 C3 1.389(3)
C2 C13 1.496(3)
C3 C4 1.398(3)
C3 H8 0.9300
C4 C5 1.393(3)
C4 C7 1.486(3)
C7 C8 1.390(3)
C7 C12 1.398(3)
C12 C11 1.382(3)
C12 H7 0.9300
C11 C10 1.378(4)
C11 H6 0.9300
C10 C9 1.380(4)
C10 H5 0.9300
C9 C8 1.385(3)
C9 H4 0.9300
C5 C6 1.379(3)
C5 H3 0.9300
C6 H2 0.9300
C13 H11 0.9600
C13 H9 0.9600
C13 H10 0.9600

loop_
_geom_torsion_atom_site_label_1
_geom_torsion_atom_site_label_2
_geom_torsion_atom_site_label_3
_geom_torsion_atom_site_label_4
_geom_torsion
O1 C1 C2 C3 179.8(2)
C6 C1 C2 C3 0.0(3)
O1 C1 C2 C13 0.1(4)
C6 C1 C2 C13 -179.7(2)
C1 C2 C3 C4 -0.9(3)
C13 C2 C3 C4 178.7(2)
C2 C3 C4 C5 0.8(4)
C2 C3 C4 C7 176.2(2)
C5 C4 C7 C8 -47.5(4)
C3 C4 C7 C8 137.4(3)
C5 C4 C7 C12 129.3(2)
C3 C4 C7 C12 -45.9(3)
C8 C7 C12 C11 -0.5(4)
C4 C7 C12 C11 -177.6(2)
C7 C12 C11 C10 1.3(4)
C12 C11 C10 C9 -1.1(5)
C11 C10 C9 C8 0.0(5)
C10 C9 C8 C7 0.9(5)
C10 C9 C8 N1 -178.1(3)
C12 C7 C8 C9 -0.6(4)
C4 C7 C8 C9 176.2(3)
C12 C7 C8 N1 178.3(2)
C4 C7 C8 N1 -4.9(4)
O3 N1 C8 C9 -47.2(4)
O2 N1 C8 C9 133.1(3)
O3 N1 C8 C7 133.8(3)
O2 N1 C8 C7 -45.9(3)
C3 C4 C5 C6 0.2(4)
C7 C4 C5 C6 -175.1(2)
C4 C5 C6 C1 -1.1(4)
O1 C1 C6 C5 -178.8(2)
C2 C1 C6 C5 1.0(4)
